data_7213408
loop_
_publ_author_name
'Boyd, Derek R.'
'Sharma, Narain D.'
'Barr, Stephen A.'
'Carroll, Jonathan G.'
'Mackerracher, Donald'
'Malone, John F.'

_publ_section_title
;
 Synthesis and absolute stereochemistry assignment of enantiopure
 dihydrofuro- and dihydropyrano-quinoline alkaloids
;
_journal_issue 20
_journal_name_full 'Journal of the Chemical Society, Perkin Transactions 1'
_journal_page_first 3397
_journal_paper_doi 10.1039/b005285j
_journal_year 2000
_chemical_formula_sum 'C25 H29 N O6'
_chemical_formula_weight 439.49
_space_group_IT_number 4
_symmetry_cell_setting monoclinic
_symmetry_space_group_name_Hall 'P 2yb'
_symmetry_space_group_name_H-M 'P 1 21 1'
_atom_sites_solution_hydrogens geom
_atom_sites_solution_primary direct
_atom_sites_solution_secondary difmap
_audit_creation_method SHELXL-97
_cell_angle_alpha 90.00
_cell_angle_beta 101.18(17)
_cell_angle_gamma 90.00
_cell_formula_units_Z 2
_cell_length_a 8.120(21)
_cell_length_b 12.457(19)
_cell_length_c 12.139(19)
_cell_measurement_temperature 293(2)
_cell_volume 1205(4)
_computing_structure_refinement 'SHELXL-97 (Sheldrick, 1997)'
_computing_structure_solution 'SHELXS-97 (Sheldrick, 1990)'
_diffrn_ambient_temperature 293(2)
_diffrn_measured_fraction_theta_full 0.982
_diffrn_measured_fraction_theta_max 0.982
_diffrn_radiation_monochromator graphite
_diffrn_radiation_source 'fine-focus sealed tube'
_diffrn_radiation_type MoK\a
_diffrn_radiation_wavelength 0.71073
_diffrn_reflns_av_R_equivalents 0.1598
_diffrn_reflns_av_sigmaI/netI 0.1421
_diffrn_reflns_limit_h_max 9
_diffrn_reflns_limit_h_min -8
_diffrn_reflns_limit_k_max 14
_diffrn_reflns_limit_k_min 0
_diffrn_reflns_limit_l_max 14
_diffrn_reflns_limit_l_min 0
_diffrn_reflns_number 2313
_diffrn_reflns_theta_full 25.07
_diffrn_reflns_theta_max 25.07
_diffrn_reflns_theta_min 1.71
_exptl_absorpt_coefficient_mu 0.086
_exptl_absorpt_correction_T_max 0.9863
_exptl_absorpt_correction_T_min 0.9548
_exptl_crystal_density_diffrn 1.212
_exptl_crystal_density_method 'not measured'
_exptl_crystal_F_000 468
_exptl_crystal_size_max 0.54
_exptl_crystal_size_mid 0.30
_exptl_crystal_size_min 0.16
_refine_diff_density_max 0.443
_refine_diff_density_min -0.315
_refine_diff_density_rms 0.081
_refine_ls_abs_structure_details 'Flack H D (1983), Acta Cryst. A39, 876-881'
_refine_ls_abs_structure_Flack -4(6)
_refine_ls_extinction_coef 0.033(12)
_refine_ls_extinction_expression Fc^*^=kFc[1+0.001xFc^2^\l^3^/sin(2\q)]^-1/4^
_refine_ls_extinction_method SHELXL
_refine_ls_goodness_of_fit_ref 0.945
_refine_ls_hydrogen_treatment mixed
_refine_ls_matrix_type full
_refine_ls_number_parameters 296
_refine_ls_number_reflns 2210
_refine_ls_number_restraints 1
_refine_ls_restrained_S_all 0.945
_refine_ls_R_factor_all 0.2036
_refine_ls_R_factor_gt 0.1013
_refine_ls_shift/su_max 0.124
_refine_ls_shift/su_mean 0.004
_refine_ls_structure_factor_coef Fsqd
_refine_ls_weighting_details 'calc w=1/[\s^2^(Fo^2^)+(0.1900P)^2^+0.0000P] where P=(Fo^2^+2Fc^2^)/3'
_refine_ls_weighting_scheme calc
_refine_ls_wR_factor_gt 0.2435
_refine_ls_wR_factor_ref 0.3195
_reflns_number_gt 985
_reflns_number_total 2210
_reflns_threshold_expression >2sigma(I)
_cod_data_source_file b005285jsup1.cif
_cod_data_source_block bar2
_cod_depositor_comments
;
The following automatic conversions were performed:

'_symmetry_cell_setting' value 'Monoclinic' changed to 'monoclinic'
according to /home/saulius/struct/CIF-dictionaries/cif_core.dic
dictionary named 'cif_core.dic' version 2.4.2 from 2011-04-26.

Automatic conversion script
Id: cif_fix_values 1891 2012-01-12 08:04:46Z andrius 

The following automatic conversions were performed:

data name '_atom_site_symmetry_multiplicit' was replaced with
'_atom_site_symmetry_multiplicity' as specified in the replacement
file 'data/replacement-values/replacement_tags.lst'.

Automatic conversion script
Id: cif_correct_tags 9268 2022-04-12 08:56:07Z antanas 
;
_cod_original_sg_symbol_H-M P2(1)
_cod_database_code 7213408

loop_
_symmetry_equiv_pos_as_xyz
'x, y, z'
'-x, y+1/2, -z'

loop_
_atom_site_label
_atom_site_type_symbol
_atom_site_fract_x
_atom_site_fract_y
_atom_site_fract_z
_atom_site_U_iso_or_equiv
_atom_site_adp_type
_atom_site_occupancy
_atom_site_symmetry_multiplicity
_atom_site_calc_flag
_atom_site_refinement_flags
O1 O -0.2506(10) -0.9824(8) -0.0305(6) 0.058(2) Uani 1 1 d .
C2 C -0.2569(17) -1.0598(12) -0.1219(10) 0.060(4) Uani 1 1 d .
C3 C -0.4361(18) -1.0691(10) -0.1903(10) 0.059(4) Uani 1 1 d .
H3 H -0.4393 -1.1207 -0.2517 0.070 Uiso 1 1 calc R
O3 O -0.4822(13) -0.9639(8) -0.2349(6) 0.076(3) Uani 1 1 d .
C4 C -0.5584(17) -1.1014(12) -0.1186(10) 0.065(4) Uani 1 1 d .
H4A H -0.5484 -1.1777 -0.1030 0.078 Uiso 1 1 calc R
H4B H -0.6720 -1.0870 -0.1581 0.078 Uiso 1 1 calc R
C4A C -0.5230(17) -1.0390(12) -0.0097(10) 0.057(4) Uani 1 1 d .
C5 C -0.6606(18) -1.0332(12) 0.0552(10) 0.057(4) Uani 1 1 d .
O5 O -0.7857(13) -1.0835(11) 0.0335(10) 0.096(4) Uani 1 1 d .
N6 N -0.6220(13) -0.9718(10) 0.1560(9) 0.059(3) Uani 1 1 d .
C6 C -0.760(2) -0.9711(17) 0.2213(13) 0.097(6) Uani 1 1 d .
H6A H -0.7192 -0.9405 0.2941 0.145 Uiso 1 1 calc R
H6B H -0.7966 -1.0433 0.2297 0.145 Uiso 1 1 calc R
H6C H -0.8518 -0.9291 0.1822 0.145 Uiso 1 1 calc R
C6A C -0.4775(14) -0.9159(10) 0.1905(9) 0.044(3) Uani 1 1 d .
C7 C -0.449(2) -0.8573(13) 0.2912(10) 0.069(4) Uani 1 1 d .
H7 H -0.5306 -0.8559 0.3353 0.083 Uiso 1 1 calc R
C8 C -0.300(2) -0.8012(13) 0.3254(12) 0.073(4) Uani 1 1 d .
H8 H -0.2825 -0.7615 0.3915 0.088 Uiso 1 1 calc R
C9 C -0.1760(19) -0.8048(13) 0.2600(11) 0.071(4) Uani 1 1 d .
H9 H -0.0761 -0.7675 0.2832 0.086 Uiso 1 1 calc R
C10 C -0.1994(15) -0.8617(11) 0.1637(9) 0.054(3) Uani 1 1 d .
H10 H -0.1151 -0.8635 0.1217 0.064 Uiso 1 1 calc R
C10A C -0.3510(15) -0.9189(10) 0.1257(9) 0.046(3) Uani 1 1 d .
C10B C -0.3818(15) -0.9809(10) 0.0233(10) 0.048(3) Uani 1 1 d .
C11 C -0.1935(18) -1.1697(13) -0.0735(12) 0.075(5) Uani 1 1 d .
H11A H -0.0881 -1.1608 -0.0226 0.113 Uiso 1 1 calc R
H11B H -0.1789 -1.2166 -0.1336 0.113 Uiso 1 1 calc R
H11C H -0.2740 -1.2002 -0.0341 0.113 Uiso 1 1 calc R
C12 C -0.1337(19) -1.0157(16) -0.1874(11) 0.087(5) Uani 1 1 d .
H12A H -0.1748 -0.9488 -0.2212 0.130 Uiso 1 1 calc R
H12B H -0.1197 -1.0658 -0.2449 0.130 Uiso 1 1 calc R
H12C H -0.0276 -1.0042 -0.1379 0.130 Uiso 1 1 calc R
C13 C -0.5549(18) -0.9536(13) -0.3435(10) 0.068(4) Uani 1 1 d .
O13 O -0.5831(19) -1.0311(11) -0.4030(8) 0.118(5) Uani 1 1 d .
C14 C -0.6034(16) -0.8409(12) -0.3710(8) 0.050(3) Uani 1 1 d .
O14 O -0.6473(12) -0.8330(8) -0.4948(6) 0.063(3) Uani 1 1 d .
C15 C -0.7370(17) -0.7418(12) -0.5165(10) 0.060(4) Uani 1 1 d .
O15 O -0.7894(14) -0.7144(10) -0.6134(7) 0.087(3) Uani 1 1 d .
C16 C -0.754(2) -0.6930(13) -0.4061(11) 0.072(4) Uani 1 1 d .
C17 C -0.578(3) -0.6532(14) -0.3613(14) 0.103(7) Uani 1 1 d .
H17A H -0.5735 -0.6111 -0.2936 0.124 Uiso 1 1 calc R
H17B H -0.5378 -0.6094 -0.4169 0.124 Uiso 1 1 calc R
C18 C -0.473(2) -0.7549(14) -0.3365(14) 0.090(5) Uani 1 1 d .
H18A H -0.3855 -0.7582 -0.3808 0.108 Uiso 1 1 calc R
H18B H -0.4221 -0.7603 -0.2575 0.108 Uiso 1 1 calc R
C19 C -0.761(2) -0.7966(12) -0.3385(11) 0.068(4) Uani 1 1 d .
C20 C -0.917(2) -0.8617(19) -0.3821(14) 0.101(6) Uani 1 1 d .
H20A H -0.9339 -0.8668 -0.4624 0.152 Uiso 1 1 calc R
H20B H -1.0126 -0.8271 -0.3615 0.152 Uiso 1 1 calc R
H20C H -0.9048 -0.9323 -0.3500 0.152 Uiso 1 1 calc R
C21 C -0.739(3) -0.776(2) -0.2082(11) 0.138(9) Uani 1 1 d .
H21A H -0.7542 -0.8423 -0.1710 0.207 Uiso 1 1 calc R
H21B H -0.8207 -0.7248 -0.1945 0.207 Uiso 1 1 calc R
H21C H -0.6281 -0.7488 -0.1797 0.207 Uiso 1 1 calc R
C22 C -0.894(4) -0.611(2) -0.414(2) 0.160(11) Uani 1 1 d .
H22A H -0.8871 -0.5763 -0.3427 0.240 Uiso 1 1 calc R
H22B H -1.0005 -0.6459 -0.4351 0.240 Uiso 1 1 calc R
H22C H -0.8821 -0.5581 -0.4698 0.240 Uiso 1 1 calc R

loop_
_atom_site_aniso_label
_atom_site_aniso_U_11
_atom_site_aniso_U_22
_atom_site_aniso_U_33
_atom_site_aniso_U_23
_atom_site_aniso_U_13
_atom_site_aniso_U_12
O1 0.054(5) 0.086(7) 0.034(4) -0.015(4) 0.006(4) -0.015(5)
C2 0.071(9) 0.073(10) 0.034(6) -0.011(7) 0.005(6) 0.009(8)
C3 0.098(11) 0.037(7) 0.039(7) 0.004(6) 0.008(7) -0.001(7)
O3 0.106(7) 0.077(7) 0.033(4) -0.002(5) -0.014(5) -0.024(6)
C4 0.076(10) 0.067(9) 0.044(7) -0.004(7) -0.008(7) -0.001(8)
C4A 0.058(8) 0.075(10) 0.036(6) 0.017(7) 0.003(6) -0.004(8)
C5 0.059(9) 0.068(9) 0.043(7) 0.010(7) 0.005(6) -0.006(8)
O5 0.057(7) 0.135(10) 0.092(8) -0.006(7) 0.004(6) -0.041(7)
N6 0.044(6) 0.077(8) 0.057(6) 0.007(6) 0.014(5) 0.010(6)
C6 0.098(12) 0.127(16) 0.078(10) 0.029(11) 0.049(9) 0.016(12)
C6A 0.042(7) 0.052(7) 0.036(6) 0.004(6) 0.003(5) 0.016(6)
C7 0.093(11) 0.085(11) 0.036(7) 0.003(8) 0.024(7) 0.019(10)
C8 0.091(11) 0.073(10) 0.050(8) -0.009(8) -0.003(8) 0.008(10)
C9 0.075(10) 0.076(10) 0.051(8) -0.012(8) -0.017(7) 0.002(9)
C10 0.050(7) 0.073(9) 0.036(6) -0.008(7) 0.005(6) -0.001(7)
C10A 0.052(7) 0.057(8) 0.029(6) 0.002(5) 0.008(5) 0.009(7)
C10B 0.053(7) 0.044(7) 0.047(7) 0.012(6) 0.014(6) -0.012(6)
C11 0.061(9) 0.095(12) 0.068(9) 0.003(9) 0.009(7) 0.022(9)
C12 0.090(11) 0.125(15) 0.053(8) -0.001(9) 0.032(8) 0.000(11)
C13 0.087(10) 0.093(12) 0.019(6) -0.024(7) 0.002(6) 0.000(9)
O13 0.197(14) 0.104(10) 0.040(6) -0.007(7) -0.012(7) 0.030(9)
C14 0.065(8) 0.067(9) 0.016(5) -0.006(5) 0.003(5) -0.005(7)
O14 0.084(6) 0.078(7) 0.026(4) 0.003(4) 0.011(4) 0.000(6)
C15 0.066(9) 0.076(11) 0.038(7) 0.015(7) 0.008(6) -0.008(8)
O15 0.108(8) 0.110(9) 0.033(5) 0.015(5) -0.010(5) -0.006(7)
C16 0.109(12) 0.065(10) 0.048(8) -0.004(7) 0.031(8) -0.008(9)
C17 0.157(18) 0.059(11) 0.077(12) 0.012(9) -0.019(11) -0.039(12)
C18 0.107(14) 0.077(11) 0.086(11) 0.011(9) 0.015(10) -0.028(11)
C19 0.094(11) 0.071(10) 0.044(7) -0.004(7) 0.030(7) 0.009(9)
C20 0.081(11) 0.152(17) 0.083(11) 0.012(12) 0.043(9) -0.017(12)
C21 0.22(2) 0.17(2) 0.029(7) -0.020(11) 0.040(11) 0.046(19)
C22 0.24(3) 0.120(18) 0.117(17) -0.012(14) 0.039(18) 0.09(2)

loop_
_atom_type_symbol
_atom_type_description
_atom_type_scat_dispersion_real
_atom_type_scat_dispersion_imag
_atom_type_scat_source
C C 0.0033 0.0016 'International Tables Vol C Tables 4.2.6.8 and 6.1.1.4'
H H 0.0000 0.0000 'International Tables Vol C Tables 4.2.6.8 and 6.1.1.4'
N N 0.0061 0.0033 'International Tables Vol C Tables 4.2.6.8 and 6.1.1.4'
O O 0.0106 0.0060 'International Tables Vol C Tables 4.2.6.8 and 6.1.1.4'

loop_
_geom_angle_atom_site_label_1
_geom_angle_atom_site_label_2
_geom_angle_atom_site_label_3
_geom_angle
C10B O1 C2 117.4(10)
O1 C2 C12 103.4(12)
O1 C2 C3 110.5(11)
C12 C2 C3 113.7(11)
O1 C2 C11 109.7(10)
C12 C2 C11 108.7(13)
C3 C2 C11 110.6(12)
O3 C3 C4 108.0(12)
O3 C3 C2 106.6(11)
C4 C3 C2 111.8(10)
C13 O3 C3 119.2(11)
C3 C4 C4A 109.6(11)
C10B C4A C5 119.9(12)
C10B C4A C4 122.8(11)
C5 C4A C4 116.9(12)
O5 C5 N6 120.9(13)
O5 C5 C4A 123.9(13)
N6 C5 C4A 114.7(12)
C6A N6 C5 124.9(11)
C6A N6 C6 121.7(12)
C5 N6 C6 113.4(12)
N6 C6A C10A 119.6(11)
N6 C6A C7 121.4(12)
C10A C6A C7 119.0(12)
C6A C7 C8 120.6(13)
C7 C8 C9 119.7(13)
C10 C9 C8 120.9(14)
C9 C10 C10A 120.9(12)
C6A C10A C10 119.0(10)
C6A C10A C10B 118.1(11)
C10 C10A C10B 122.9(10)
O1 C10B C4A 123.5(11)
O1 C10B C10A 113.7(10)
C4A C10B C10A 122.6(11)
O13 C13 O3 120.7(15)
O13 C13 C14 128.0(12)
O3 C13 C14 111.1(11)
C13 C14 O14 107.1(10)
C13 C14 C19 119.3(11)
O14 C14 C19 101.0(9)
C13 C14 C18 118.0(12)
O14 C14 C18 104.6(11)
C19 C14 C18 104.6(13)
C15 O14 C14 105.6(10)
O15 C15 O14 119.9(13)
O15 C15 C16 132.2(15)
O14 C15 C16 107.9(11)
C17 C16 C15 101.8(13)
C17 C16 C19 102.2(13)
C15 C16 C19 98.9(12)
C17 C16 C22 116.4(18)
C15 C16 C22 114.5(14)
C19 C16 C22 120.1(16)
C16 C17 C18 104.7(13)
C14 C18 C17 101.5(14)
C14 C19 C20 114.1(13)
C14 C19 C16 92.9(11)
C20 C19 C16 112.1(13)
C14 C19 C21 112.5(13)
C20 C19 C21 111.1(14)
C16 C19 C21 113.0(14)

loop_
_geom_bond_atom_site_label_1
_geom_bond_atom_site_label_2
_geom_bond_distance
O1 C10B 1.354(14)
O1 C2 1.463(15)
C2 C12 1.498(19)
C2 C3 1.534(19)
C2 C11 1.54(2)
C3 O3 1.440(15)
C3 C4 1.497(19)
O3 C13 1.341(14)
C4 C4A 1.512(18)
C4A C10B 1.349(17)
C4A C5 1.49(2)
C5 O5 1.179(15)
C5 N6 1.426(17)
N6 C6A 1.358(16)
N6 C6 1.491(17)
C6A C10A 1.411(16)
C6A C7 1.404(17)
C7 C8 1.39(2)
C8 C9 1.40(2)
C9 C10 1.348(17)
C10 C10A 1.420(17)
C10A C10B 1.443(16)
C13 O13 1.201(17)
C13 C14 1.48(2)
C14 O14 1.479(12)
C14 C19 1.512(19)
C14 C18 1.51(2)
O14 C15 1.347(17)
C15 O15 1.220(14)
C15 C16 1.504(18)
C16 C17 1.52(2)
C16 C19 1.53(2)
C16 C22 1.52(3)
C17 C18 1.52(3)
C19 C20 1.51(2)
C19 C21 1.578(18)

loop_
_geom_torsion_atom_site_label_1
_geom_torsion_atom_site_label_2
_geom_torsion_atom_site_label_3
_geom_torsion_atom_site_label_4
_geom_torsion
C10B O1 C2 C12 160.4(11)
C10B O1 C2 C3 38.4(15)
C10B O1 C2 C11 -83.8(14)
O1 C2 C3 O3 60.1(14)
C12 C2 C3 O3 -55.6(15)
C11 C2 C3 O3 -178.2(11)
O1 C2 C3 C4 -57.7(14)
C12 C2 C3 C4 -173.4(13)
C11 C2 C3 C4 64.0(14)
C4 C3 O3 C13 -106.1(13)
C2 C3 O3 C13 133.6(12)
O3 C3 C4 C4A -73.7(13)
C2 C3 C4 C4A 43.3(15)
C3 C4 C4A C10B -12.1(18)
C3 C4 C4A C5 160.9(11)
C10B C4A C5 O5 -178.0(13)
C4 C4A C5 O5 9(2)
C10B C4A C5 N6 -5.6(17)
C4 C4A C5 N6 -178.8(11)
O5 C5 N6 C6A 176.6(13)
C4A C5 N6 C6A 4.0(18)
O5 C5 N6 C6 -5.1(19)
C4A C5 N6 C6 -177.7(12)
C5 N6 C6A C10A -1.7(17)
C6 N6 C6A C10A -179.9(13)
C5 N6 C6A C7 -180.0(12)
C6 N6 C6A C7 1.9(18)
N6 C6A C7 C8 179.6(13)
C10A C6A C7 C8 1.3(19)
C6A C7 C8 C9 -1(2)
C7 C8 C9 C10 0(2)
C8 C9 C10 C10A 0(2)
N6 C6A C10A C10 -178.9(11)
C7 C6A C10A C10 -0.6(17)
N6 C6A C10A C10B 0.9(16)
C7 C6A C10A C10B 179.1(11)
C9 C10 C10A C6A -0.2(18)
C9 C10 C10A C10B -180.0(12)
C2 O1 C10B C4A -6.6(17)
C2 O1 C10B C10A 168.0(10)
C5 C4A C10B O1 179.4(12)
C4 C4A C10B O1 -7.8(19)
C5 C4A C10B C10A 5.3(18)
C4 C4A C10B C10A 178.1(12)
C6A C10A C10B O1 -177.5(10)
C10 C10A C10B O1 2.3(16)
C6A C10A C10B C4A -2.8(17)
C10 C10A C10B C4A 176.9(12)
C3 O3 C13 O13 1(2)
C3 O3 C13 C14 176.0(12)
O13 C13 C14 O14 -17(2)
O3 C13 C14 O14 167.9(10)
O13 C13 C14 C19 96.5(19)
O3 C13 C14 C19 -78.4(14)
O13 C13 C14 C18 -134.8(18)
O3 C13 C14 C18 50.4(16)
C13 C14 O14 C15 162.0(11)
C19 C14 O14 C15 36.5(13)
C18 C14 O14 C15 -72.0(13)
C14 O14 C15 O15 179.6(12)
C14 O14 C15 C16 -1.6(14)
O15 C15 C16 C17 -109.8(18)
O14 C15 C16 C17 71.5(14)
O15 C15 C16 C19 145.6(17)
O14 C15 C16 C19 -33.0(14)
O15 C15 C16 C22 17(3)
O14 C15 C16 C22 -162.0(18)
C15 C16 C17 C18 -67.8(15)
C19 C16 C17 C18 34.1(16)
C22 C16 C17 C18 167.0(16)
C13 C14 C18 C17 -171.0(12)
O14 C14 C18 C17 70.2(14)
C19 C14 C18 C17 -35.7(15)
C16 C17 C18 C14 0.3(16)
C13 C14 C19 C20 -54.7(15)
O14 C14 C19 C20 62.2(14)
C18 C14 C19 C20 170.7(13)
C13 C14 C19 C16 -170.5(10)
O14 C14 C19 C16 -53.6(12)
C18 C14 C19 C16 54.9(12)
C13 C14 C19 C21 73.1(18)
O14 C14 C19 C21 -170.0(14)
C18 C14 C19 C21 -61.5(17)
C17 C16 C19 C14 -53.1(13)
C15 C16 C19 C14 51.2(12)
C22 C16 C19 C14 176.3(16)
C17 C16 C19 C20 -170.5(14)
C15 C16 C19 C20 -66.3(15)
C22 C16 C19 C20 59(2)
C17 C16 C19 C21 63.0(18)
C15 C16 C19 C21 167.2(14)
C22 C16 C19 C21 -68(2)
